data_7009141
loop_
_publ_author_name
'Pettinari, Claudio'
'Marchetti, Fabio'
'Cingolani, Augusto'
'Pettinari, Riccardo'
'Troyanov, Sergei I.'
'Drozdov, Andrei'

_publ_section_title
;
 Novel bis(acylpyrazolonato)cadmium(II) derivatives and their
 reactivity toward aromatic and aliphatic N2-donor ligands
;
_journal_issue 5
_journal_name_full 'Journal of the Chemical Society, Dalton Transactions'
_journal_page_first 831
_journal_paper_doi 10.1039/a908913f
_journal_year 2000
_chemical_formula_sum 'C36 H50 Cd N4 O6'
_chemical_formula_weight 747.20
_chemical_name_systematic
; 
 ? 
;
_space_group_IT_number 2
_symmetry_cell_setting triclinic
_symmetry_space_group_name_Hall '-P 1'
_symmetry_space_group_name_H-M 'P -1'
_atom_sites_solution_hydrogens geom
_atom_sites_solution_primary direct
_atom_sites_solution_secondary difmap
_audit_creation_method SHELXL
_cell_angle_alpha 85.69(3)
_cell_angle_beta 71.72(3)
_cell_angle_gamma 74.19(3)
_cell_formula_units_Z 1
_cell_length_a 8.992(2)
_cell_length_b 10.358(3)
_cell_length_c 10.678(3)
_cell_measurement_temperature 170(2)
_cell_volume 908.6(5)
_computing_structure_refinement 'SHELXL-93 (Sheldrick, 1993)'
_computing_structure_solution 'SHELXS-86 (Sheldrick, 1990)'
_diffrn_ambient_temperature 170(2)
_diffrn_measurement_device IPDS
_diffrn_radiation_monochromator graphite
_diffrn_radiation_source 'fine-focus sealed tube'
_diffrn_radiation_type MoK\a
_diffrn_radiation_wavelength 0.71073
_diffrn_reflns_av_R_equivalents 0.0441
_diffrn_reflns_av_sigmaI/netI 0.0431
_diffrn_reflns_limit_h_max 11
_diffrn_reflns_limit_h_min -11
_diffrn_reflns_limit_k_max 13
_diffrn_reflns_limit_k_min -13
_diffrn_reflns_limit_l_max 13
_diffrn_reflns_limit_l_min -13
_diffrn_reflns_number 8088
_diffrn_reflns_theta_max 27.17
_diffrn_reflns_theta_min 2.47
_exptl_absorpt_coefficient_mu 0.649
_exptl_absorpt_correction_type none
_exptl_crystal_colour colorless
_exptl_crystal_density_diffrn 1.366
_exptl_crystal_F_000 390
_exptl_crystal_size_max 0.50
_exptl_crystal_size_mid 0.15
_exptl_crystal_size_min 0.15
_refine_diff_density_max 1.102
_refine_diff_density_min -1.006
_refine_diff_density_rms 0.085
_refine_ls_extinction_method none
_refine_ls_goodness_of_fit_all 1.140
_refine_ls_goodness_of_fit_obs 1.151
_refine_ls_hydrogen_treatment riding
_refine_ls_matrix_type full
_refine_ls_number_parameters 222
_refine_ls_number_reflns 3174
_refine_ls_number_restraints 1
_refine_ls_restrained_S_all 1.342
_refine_ls_restrained_S_obs 1.152
_refine_ls_R_factor_all 0.0404
_refine_ls_R_factor_obs 0.0347
_refine_ls_shift/esd_max 0.005
_refine_ls_shift/esd_mean 0.000
_refine_ls_structure_factor_coef Fsqd
_refine_ls_weighting_details 'w=1/[\s^2^(Fo^2^)+(0.0492P)^2^+0.5035P] where P=(Fo^2^+2Fc^2^)/3'
_refine_ls_weighting_scheme calc
_refine_ls_wR_factor_all 0.1101
_refine_ls_wR_factor_obs 0.0892
_reflns_number_observed 3068
_reflns_number_total 3625
_reflns_observed_criterion >2sigma(I)
_cod_data_source_file a908913f.txt
_cod_data_source_block Cd(Qtbu)2.2EtOH
_cod_depositor_comments
;
The following automatic conversions were performed:
'_symmetry_cell_setting' value 'Triclinic' changed to 'triclinic'
according to '/home/saulius/struct/CIF-dictionaries/cif_core.dic'
dictionary named 'cif_core.dic' version 2.4.1 from 2010-06-29.

Automatic conversion script
Id: cif_fix_enum 1527 2010-12-29 10:47:43Z saulius 

The following automatic conversions were performed:

'_refine_ls_weighting_scheme' value 'calc
w=1/[\s^2^(Fo^2^)+(0.0492P)^2^+0.5035P] where P=(Fo^2^+2Fc^2^)/3' was
changed to 'calc'. New tag '_refine_ls_weighting_details' was
created. The value of the new tag was set to
'w=1/[\s^2^(Fo^2^)+(0.0492P)^2^+0.5035P] where P=(Fo^2^+2Fc^2^)/3'.

Automatic conversion script
Id: cif_fix_values 3143 2015-03-26 13:38:13Z robertas 
;
_cod_original_cell_volume 908.6(4)
_cod_original_sg_symbol_H-M P-1
_cod_database_code 7009141

loop_
_symmetry_equiv_pos_as_xyz
'x, y, z'
'-x, -y, -z'

loop_
_atom_site_aniso_label
_atom_site_aniso_U_11
_atom_site_aniso_U_22
_atom_site_aniso_U_33
_atom_site_aniso_U_23
_atom_site_aniso_U_13
_atom_site_aniso_U_12
Cd 0.01052(15) 0.0277(2) 0.0210(2) -0.00023(10) -0.00330(10) -0.00410(11)
O1 0.0106(8) 0.0324(10) 0.0164(8) 0.0012(7) -0.0034(6) -0.0029(7)
O2 0.0166(9) 0.0372(11) 0.0228(9) 0.0081(8) -0.0010(7) -0.0069(8)
O3 0.0138(9) 0.0443(13) 0.0527(14) -0.0209(10) -0.0074(9) -0.0088(10)
N1 0.0115(10) 0.0230(11) 0.0126(10) -0.0003(8) -0.0038(8) -0.0036(8)
N2 0.0139(10) 0.0244(11) 0.0175(10) -0.0003(8) -0.0073(8) -0.0034(9)
C1 0.0123(11) 0.0180(12) 0.0156(11) -0.0014(9) -0.0017(9) -0.0029(9)
C2 0.0165(12) 0.0183(12) 0.0153(11) -0.0001(9) -0.0034(9) -0.0049(10)
C3 0.0198(12) 0.0202(12) 0.0171(12) -0.0001(9) -0.0066(10) -0.0051(10)
C4 0.0247(14) 0.043(2) 0.0233(13) 0.0060(12) -0.0130(11) -0.0094(13)
C5 0.0195(12) 0.0167(11) 0.0181(12) -0.0005(9) -0.0031(10) -0.0058(10)
C6 0.037(2) 0.0226(14) 0.032(2) 0.0066(12) 0.0035(13) -0.0037(13)
C7 0.0233(13) 0.0247(13) 0.0155(12) 0.0018(10) 0.0000(10) -0.0025(11)
C8 0.049(2) 0.0244(15) 0.045(2) -0.0051(13) 0.002(2) -0.0050(15)
C9 0.048(2) 0.036(2) 0.124(4) 0.006(2) -0.003(3) -0.023(2)
C10 0.116(4) 0.041(2) 0.039(2) 0.020(2) -0.005(2) -0.001(2)
C11 0.0137(11) 0.0172(11) 0.0136(11) -0.0007(9) -0.0013(9) 0.0003(9)
C12 0.0202(13) 0.0293(14) 0.0195(13) 0.0003(10) -0.0052(10) -0.0061(11)
C13 0.033(2) 0.040(2) 0.0178(13) -0.0029(11) -0.0093(11) -0.0040(13)
C14 0.0273(14) 0.039(2) 0.0145(12) 0.0005(11) 0.0012(10) -0.0022(13)
C15 0.0221(14) 0.040(2) 0.0256(14) 0.0013(12) 0.0062(11) -0.0082(13)
C16 0.0184(12) 0.0309(14) 0.0217(13) -0.0034(10) -0.0012(10) -0.0087(11)
C17 0.034(2) 0.055(2) 0.054(2) -0.016(2) -0.014(2) -0.007(2)
C18 0.077(4) 0.061(3) 0.122(5) -0.017(3) -0.054(4) 0.006(3)

loop_
_atom_site_label
_atom_site_type_symbol
_atom_site_fract_x
_atom_site_fract_y
_atom_site_fract_z
_atom_site_U_iso_or_equiv
_atom_site_thermal_displace_type
_atom_site_occupancy
_atom_site_calc_flag
_atom_site_refinement_flags
_atom_site_disorder_group
Cd Cd 0.5000 0.5000 0.5000 0.02026(11) Uani 1 d S .
O1 O 0.2435(2) 0.5766(2) 0.6243(2) 0.0206(4) Uani 1 d . .
O2 O 0.4104(2) 0.6398(2) 0.3509(2) 0.0272(5) Uani 1 d . .
O3 O 0.4443(3) 0.3348(2) 0.3992(2) 0.0362(5) Uani 1 d D .
H3 H 0.3587(34) 0.3336(42) 0.4051(41) 0.043 Uiso 1 d D .
N1 N -0.0303(2) 0.6354(2) 0.6456(2) 0.0159(4) Uani 1 d . .
N2 N -0.1337(3) 0.6782(2) 0.5684(2) 0.0183(5) Uani 1 d . .
C1 C 0.1297(3) 0.6216(2) 0.5737(2) 0.0161(5) Uani 1 d . .
C2 C 0.1277(3) 0.6657(2) 0.4440(2) 0.0170(5) Uani 1 d . .
C3 C -0.0399(3) 0.6967(2) 0.4497(2) 0.0188(5) Uani 1 d . .
C4 C -0.1215(4) 0.7347(3) 0.3449(3) 0.0293(6) Uani 1 d . .
H4A H -0.0714(19) 0.6676(13) 0.2735(11) 0.044 Uiso 1 calc R .
H4B H -0.1096(25) 0.8228(11) 0.3099(16) 0.044 Uiso 1 calc R .
H4C H -0.2371(7) 0.7387(23) 0.3826(6) 0.044 Uiso 1 calc R .
C5 C 0.2701(3) 0.6815(2) 0.3411(2) 0.0185(5) Uani 1 d . .
C6 C 0.2641(4) 0.9008(3) 0.2102(3) 0.0352(8) Uani 1 d . .
C7 C 0.2568(3) 0.7530(3) 0.2154(2) 0.0234(6) Uani 1 d . .
H7A H 0.1531(3) 0.7503(3) 0.2030(2) 0.028 Uiso 1 calc R .
H7B H 0.3459(3) 0.7033(3) 0.1406(2) 0.028 Uiso 1 calc R .
C8 C 0.1308(5) 0.9827(3) 0.3247(4) 0.0440(9) Uani 1 d . .
H8A H 0.1487(21) 0.9483(19) 0.4083(4) 0.066 Uiso 1 calc R .
H8B H 0.0248(6) 0.9754(24) 0.3236(17) 0.066 Uiso 1 calc R .
H8C H 0.1333(23) 1.0770(6) 0.3157(16) 0.066 Uiso 1 calc R .
C9 C 0.4303(6) 0.9092(4) 0.2124(6) 0.073(2) Uani 1 d . .
H9A H 0.5149(7) 0.8586(34) 0.1373(23) 0.110 Uiso 1 calc R .
H9B H 0.4490(21) 0.8711(37) 0.2947(18) 0.110 Uiso 1 calc R .
H9C H 0.4337(18) 1.0033(5) 0.2067(41) 0.110 Uiso 1 calc R .
C10 C 0.2384(7) 0.9570(4) 0.0811(4) 0.075(2) Uani 1 d . .
H10A H 0.3206(35) 0.9021(28) 0.0075(5) 0.112 Uiso 1 calc R .
H10B H 0.2479(55) 1.0495(17) 0.0718(22) 0.112 Uiso 1 calc R .
H10C H 0.1300(23) 0.9557(42) 0.0805(19) 0.112 Uiso 1 calc R .
C11 C -0.0966(3) 0.6268(2) 0.7845(2) 0.0164(5) Uani 1 d . .
C12 C -0.0299(3) 0.6737(3) 0.8657(3) 0.0233(6) Uani 1 d . .
H12 H 0.0611(3) 0.7096(3) 0.8291(3) 0.028 Uiso 1 calc R .
C13 C -0.0965(4) 0.6681(3) 1.0012(3) 0.0309(7) Uani 1 d . .
H13 H -0.0513(4) 0.7012(3) 1.0575(3) 0.037 Uiso 1 calc R .
C14 C -0.2288(4) 0.6148(3) 1.0559(3) 0.0302(7) Uani 1 d . .
H14 H -0.2733(4) 0.6104(3) 1.1490(3) 0.036 Uiso 1 calc R .
C15 C -0.2938(4) 0.5689(3) 0.9744(3) 0.0323(7) Uani 1 d . .
H15 H -0.3846(4) 0.5328(3) 1.0114(3) 0.039 Uiso 1 calc R .
C16 C -0.2292(3) 0.5739(3) 0.8378(3) 0.0242(6) Uani 1 d . .
H16 H -0.2753(3) 0.5416(3) 0.7818(3) 0.029 Uiso 1 calc R .
C17 C 0.5567(5) 0.2511(4) 0.2905(4) 0.0474(9) Uani 1 d . .
H17A H 0.6296(5) 0.3022(4) 0.2323(4) 0.057 Uiso 1 calc R .
H17B H 0.4963(5) 0.2239(4) 0.2383(4) 0.057 Uiso 1 calc R .
C18 C 0.6535(7) 0.1313(5) 0.3377(7) 0.085(2) Uani 1 d . .
H18A H 0.7289(42) 0.0752(25) 0.2622(7) 0.128 Uiso 1 calc R .
H18B H 0.5813(9) 0.0803(26) 0.3947(38) 0.128 Uiso 1 calc R .
H18C H 0.7150(46) 0.1581(6) 0.3877(42) 0.128 Uiso 1 calc R .

loop_
_atom_type_symbol
_atom_type_description
_atom_type_scat_dispersion_real
_atom_type_scat_dispersion_imag
_atom_type_scat_source
C C 0.0033 0.0016 'International Tables Vol C Tables 4.2.6.8 and 6.1.1.4'
H H 0.0000 0.0000 'International Tables Vol C Tables 4.2.6.8 and 6.1.1.4'
N N 0.0061 0.0033 'International Tables Vol C Tables 4.2.6.8 and 6.1.1.4'
O O 0.0106 0.0060 'International Tables Vol C Tables 4.2.6.8 and 6.1.1.4'
Cd Cd -0.8075 1.2024 'International Tables Vol C Tables 4.2.6.8 and 6.1.1.4'

loop_
_geom_angle_atom_site_label_1
_geom_angle_atom_site_label_2
_geom_angle_atom_site_label_3
_geom_angle
_geom_angle_site_symmetry_1
_geom_angle_site_symmetry_3
_geom_angle_publ_flag
O1 Cd O1 180.0 . 2_666 ?
O1 Cd O2 97.73(7) . 2_666 ?
O1 Cd O2 82.27(7) 2_666 2_666 ?
O1 Cd O2 82.27(7) . . ?
O1 Cd O2 97.73(7) 2_666 . ?
O2 Cd O2 180.0 2_666 . ?
O1 Cd O3 86.37(8) . 2_666 ?
O1 Cd O3 93.63(8) 2_666 2_666 ?
O2 Cd O3 85.32(9) 2_666 2_666 ?
O2 Cd O3 94.68(9) . 2_666 ?
O1 Cd O3 93.63(8) . . ?
O1 Cd O3 86.37(8) 2_666 . ?
O2 Cd O3 94.68(9) 2_666 . ?
O2 Cd O3 85.32(9) . . ?
O3 Cd O3 180.0 2_666 . ?
C1 O1 Cd 121.61(15) . . ?
C5 O2 Cd 129.8(2) . . ?
C17 O3 Cd 125.4(2) . . ?
C1 N1 N2 112.2(2) . . ?
C1 N1 C11 127.6(2) . . ?
N2 N1 C11 119.7(2) . . ?
C3 N2 N1 105.7(2) . . ?
O1 C1 N1 121.9(2) . . ?
O1 C1 C2 132.8(2) . . ?
N1 C1 C2 105.3(2) . . ?
C1 C2 C3 104.8(2) . . ?
C1 C2 C5 123.2(2) . . ?
C3 C2 C5 131.8(2) . . ?
N2 C3 C2 111.9(2) . . ?
N2 C3 C4 116.2(2) . . ?
C2 C3 C4 131.7(2) . . ?
O2 C5 C2 122.8(2) . . ?
O2 C5 C7 116.1(2) . . ?
C2 C5 C7 121.1(2) . . ?
C10 C6 C9 108.9(4) . . ?
C10 C6 C8 109.2(3) . . ?
C9 C6 C8 110.0(4) . . ?
C10 C6 C7 106.9(3) . . ?
C9 C6 C7 110.6(3) . . ?
C8 C6 C7 111.2(2) . . ?
C5 C7 C6 114.9(3) . . ?
C12 C11 C16 120.4(2) . . ?
C12 C11 N1 119.3(2) . . ?
C16 C11 N1 120.3(2) . . ?
C11 C12 C13 119.4(3) . . ?
C12 C13 C14 120.8(3) . . ?
C15 C14 C13 119.2(3) . . ?
C14 C15 C16 121.0(3) . . ?
C11 C16 C15 119.2(3) . . ?
O3 C17 C18 110.7(4) . . ?

loop_
_geom_bond_atom_site_label_1
_geom_bond_atom_site_label_2
_geom_bond_distance
_geom_bond_site_symmetry_2
_geom_bond_publ_flag
Cd O1 2.225(2) . ?
Cd O1 2.225(2) 2_666 ?
Cd O2 2.259(2) 2_666 ?
Cd O2 2.259(2) . ?
Cd O3 2.328(3) 2_666 ?
Cd O3 2.328(3) . ?
O1 C1 1.267(3) . ?
O2 C5 1.252(3) . ?
O3 C17 1.435(4) . ?
N1 C1 1.376(3) . ?
N1 N2 1.393(3) . ?
N1 C11 1.421(3) . ?
N2 C3 1.317(3) . ?
C1 C2 1.429(3) . ?
C2 C3 1.435(4) . ?
C2 C5 1.442(3) . ?
C3 C4 1.496(4) . ?
C5 C7 1.506(3) . ?
C6 C10 1.517(5) . ?
C6 C9 1.528(6) . ?
C6 C8 1.528(4) . ?
C6 C7 1.546(4) . ?
C11 C12 1.377(4) . ?
C11 C16 1.389(4) . ?
C12 C13 1.385(4) . ?
C13 C14 1.391(5) . ?
C14 C15 1.363(5) . ?
C15 C16 1.394(4) . ?
C17 C18 1.464(6) . ?
